data_2211021
loop_
_publ_author_name
'Deng, Zhao-Peng'
'Gao, Shan'
'Ng, Seik Weng'

_publ_section_title
;
 Tetraaquabis(4-formylbenzoato-\k<i>O</i>)nickel(II) tetrahydrate
;
_journal_coeditor_code HB2162
_journal_issue 11
_journal_name_full 'Acta Crystallographica Section E'
_journal_page_first m2904
_journal_page_last m2905
_journal_paper_doi 10.1107/S1600536806040815
_journal_volume 62
_journal_year 2006
_chemical_formula_iupac '[Ni (C8 H5 O3 )2 (H2 O)4] , 4H2 O'
_chemical_formula_moiety '(C8 H5 O3)2 (H2 O) 4 Ni, 4H2 O'
_chemical_formula_sum 'C16 H26 Ni O14'
_chemical_formula_weight 501.08
_chemical_name_systematic
;
 ?
;
_space_group_IT_number 2
_symmetry_cell_setting triclinic
_symmetry_space_group_name_Hall '-P 1'
_symmetry_space_group_name_H-M 'P -1'
_atom_sites_solution_hydrogens mixed
_atom_sites_solution_primary direct
_atom_sites_solution_secondary difmap
_audit_creation_method SHELXL-97
_cell_angle_alpha 77.10(3)
_cell_angle_beta 78.60(3)
_cell_angle_gamma 64.03(2)
_cell_formula_units_Z 1
_cell_length_a 7.124(4)
_cell_length_b 7.470(4)
_cell_length_c 11.488(8)
_cell_measurement_reflns_used 4974
_cell_measurement_temperature 293(2)
_cell_measurement_theta_max 27.5
_cell_measurement_theta_min 3.1
_cell_volume 532.3(6)
_computing_cell_refinement RAPID-AUTO
_computing_data_collection 'RAPID-AUTO (Rigaku Corporation, 1998)'
_computing_data_reduction 'CrystalStructure (Rigaku/MSC, 2002)'
_computing_molecular_graphics 'X-Seed (Barbour, 2001)'
_computing_publication_material SHELXL-97
_computing_structure_refinement 'SHELXL-97 (Sheldrick, 1997)'
_computing_structure_solution 'SHELXS-97 (Sheldrick, 1997)'
_diffrn_ambient_temperature 295(2)
_diffrn_measured_fraction_theta_full 0.99
_diffrn_measured_fraction_theta_max 0.99
_diffrn_measurement_device_type 'Rigaku RAXIS-RAPID IP diffractometer'
_diffrn_measurement_method '\w scan'
_diffrn_radiation_monochromator graphite
_diffrn_radiation_source 'fine-focus sealed tube'
_diffrn_radiation_type MoK\a
_diffrn_radiation_wavelength 0.71073
_diffrn_reflns_av_R_equivalents 0.016
_diffrn_reflns_av_sigmaI/netI 0.020
_diffrn_reflns_limit_h_max 8
_diffrn_reflns_limit_h_min -9
_diffrn_reflns_limit_k_max 9
_diffrn_reflns_limit_k_min -9
_diffrn_reflns_limit_l_max 14
_diffrn_reflns_limit_l_min -14
_diffrn_reflns_number 5303
_diffrn_reflns_theta_full 27.5
_diffrn_reflns_theta_max 27.5
_diffrn_reflns_theta_min 3.1
_diffrn_standards_decay_% 0
_diffrn_standards_interval_count 0
_diffrn_standards_interval_time 0
_diffrn_standards_number 0
_exptl_absorpt_coefficient_mu 0.982
_exptl_absorpt_correction_T_max 0.835
_exptl_absorpt_correction_T_min 0.695
_exptl_absorpt_correction_type multi-scan
_exptl_absorpt_process_details 'ABSCOR (Higashi, 1995)'
_exptl_crystal_colour Green
_exptl_crystal_density_diffrn 1.563
_exptl_crystal_density_method 'not measured'
_exptl_crystal_description Prism
_exptl_crystal_F_000 262
_exptl_crystal_size_max 0.32
_exptl_crystal_size_mid 0.24
_exptl_crystal_size_min 0.19
_refine_diff_density_max 0.34
_refine_diff_density_min -0.20
_refine_ls_extinction_method none
_refine_ls_goodness_of_fit_ref 1.10
_refine_ls_hydrogen_treatment mixed
_refine_ls_matrix_type full
_refine_ls_number_parameters 174
_refine_ls_number_reflns 2424
_refine_ls_number_restraints 12
_refine_ls_restrained_S_all 1.10
_refine_ls_R_factor_all 0.031
_refine_ls_R_factor_gt 0.028
_refine_ls_shift/su_max 0.001
_refine_ls_shift/su_mean <0.001
_refine_ls_structure_factor_coef Fsqd
_refine_ls_weighting_details 'calc w=1/[\s^2^(Fo^2^)+(0.0537P)^2^+0.0268P] where P=(Fo^2^+2Fc^2^)/3'
_refine_ls_weighting_scheme calc
_refine_ls_wR_factor_gt 0.079
_refine_ls_wR_factor_ref 0.080
_reflns_number_gt 2226
_reflns_number_total 2424
_reflns_threshold_expression I>2\s(I)
_cod_data_source_file hb2162.cif
_cod_data_source_block I
_cod_depositor_comments
;
The following automatic conversions were performed:
'_symmetry_cell_setting' value 'Triclinic' changed to 'triclinic'
according to '/home/saulius/struct/CIF-dictionaries/cif_core.dic'
dictionary named 'cif_core.dic' version 2.4.1 from 2010-06-29.

Automatic conversion script
Id: cif_fix_enum 1527 2010-12-29 10:47:43Z saulius 

The following automatic conversions were performed:

'_symmetry_cell_setting' value 'Triclinic' changed to 'triclinic'
according to /home/saulius/struct/CIF-dictionaries/cif_core.dic
dictionary named 'cif_core.dic' version 2.4.1 from 2010-06-29.

Automatic conversion script
Id: cif_fix_values 1715 2011-07-08 13:25:40Z adriana 

The following automatic conversions were performed:

'_atom_sites_solution_hydrogens' value 'difmap and geom' was changed
to 'mixed'.

Automatic conversion script
Id: cif_fix_values 6452 2018-10-05 10:23:21Z andrius 
;
_cod_database_code 2211021
_cod_database_fobs_code 2211021

loop_
_symmetry_equiv_pos_as_xyz
'x, y, z'
'-x, -y, -z'

loop_
_atom_site_type_symbol
_atom_site_label
_atom_site_fract_x
_atom_site_fract_y
_atom_site_fract_z
_atom_site_U_iso_or_equiv
_atom_site_adp_type
_atom_site_calc_flag
_atom_site_refinement_flags
_atom_site_occupancy
Ni Ni1 0.5000 0.5000 0.5000 0.02825(11) Uani d S 1
O O1 0.45641(18) 0.39413(19) 0.36228(10) 0.0359(3) Uani d . 1
O O2 0.76977(19) 0.3173(2) 0.25347(12) 0.0485(3) Uani d . 1
O O3 0.0882(2) 0.2381(2) -0.11446(13) 0.0518(4) Uani d . 1
O O1W 0.79956(18) 0.47677(19) 0.42522(12) 0.0384(3) Uani d D 1
O O2W 0.6223(2) 0.21284(19) 0.59934(12) 0.0409(3) Uani d D 1
O O3W 1.2053(3) 0.1536(3) 0.49239(16) 0.0606(4) Uani d D 1
O O4W 1.0246(2) -0.1029(2) 0.28328(14) 0.0564(4) Uani d D 1
C C1 0.5820(2) 0.3395(2) 0.26978(14) 0.0301(3) Uani d . 1
C C2 0.4993(2) 0.3033(2) 0.17055(13) 0.0281(3) Uani d . 1
C C3 0.2926(3) 0.3236(3) 0.18304(14) 0.0345(3) Uani d . 1
H H3 0.2068 0.3532 0.2547 0.041 Uiso calc R 1
C C4 0.2147(3) 0.3000(3) 0.08915(15) 0.0359(3) Uani d . 1
H H4 0.0770 0.3129 0.0978 0.043 Uiso calc R 1
C C5 0.3425(3) 0.2569(2) -0.01813(14) 0.0319(3) Uani d . 1
C C6 0.5488(3) 0.2357(2) -0.03069(14) 0.0338(3) Uani d . 1
H H6 0.6343 0.2066 -0.1025 0.041 Uiso calc R 1
C C7 0.6273(3) 0.2580(2) 0.06358(15) 0.0333(3) Uani d . 1
H H7 0.7658 0.2426 0.0553 0.040 Uiso calc R 1
C C8 0.2624(3) 0.2311(3) -0.11929(15) 0.0394(4) Uani d . 1
H H8 0.3507 0.2082 -0.1908 0.047 Uiso calc R 1
H H11 0.812(4) 0.428(3) 0.3619(13) 0.057(7) Uiso d D 1
H H12 0.893(4) 0.391(3) 0.4686(19) 0.085(9) Uiso d D 1
H H21 0.720(3) 0.190(4) 0.6403(19) 0.072(8) Uiso d D 1
H H22 0.661(4) 0.119(3) 0.559(2) 0.085(9) Uiso d D 1
H H31 1.328(3) 0.145(6) 0.482(2) 0.119(14) Uiso d D 1
H H32 1.159(3) 0.147(4) 0.5663(11) 0.065(8) Uiso d D 1
H H41 0.967(5) 0.0243(14) 0.269(3) 0.105(12) Uiso d D 1
H H42 1.001(4) -0.151(3) 0.2307(17) 0.060(7) Uiso d D 1

loop_
_atom_site_aniso_label
_atom_site_aniso_U_11
_atom_site_aniso_U_22
_atom_site_aniso_U_33
_atom_site_aniso_U_12
_atom_site_aniso_U_13
_atom_site_aniso_U_23
Ni1 0.02467(15) 0.03378(16) 0.02892(16) -0.01129(11) -0.00468(10) -0.01011(11)
O1 0.0305(6) 0.0498(7) 0.0325(6) -0.0172(5) -0.0015(4) -0.0167(5)
O2 0.0306(6) 0.0758(9) 0.0476(7) -0.0226(6) 0.0011(5) -0.0297(7)
O3 0.0492(8) 0.0590(8) 0.0545(8) -0.0189(7) -0.0171(6) -0.0202(7)
O1W 0.0305(6) 0.0468(7) 0.0420(7) -0.0161(5) -0.0038(5) -0.0146(6)
O2W 0.0419(7) 0.0381(6) 0.0424(7) -0.0125(5) -0.0132(5) -0.0066(5)
O3W 0.0732(11) 0.0589(9) 0.0624(10) -0.0370(9) -0.0151(8) -0.0070(8)
O4W 0.0533(8) 0.0593(9) 0.0596(9) -0.0126(7) -0.0225(7) -0.0236(8)
C1 0.0285(7) 0.0306(7) 0.0311(7) -0.0104(6) -0.0049(6) -0.0070(6)
C2 0.0292(7) 0.0271(7) 0.0283(7) -0.0111(6) -0.0041(6) -0.0053(5)
C3 0.0321(8) 0.0450(9) 0.0285(7) -0.0170(7) 0.0009(6) -0.0113(7)
C4 0.0313(8) 0.0464(9) 0.0348(8) -0.0185(7) -0.0027(6) -0.0113(7)
C5 0.0372(8) 0.0294(7) 0.0308(8) -0.0132(6) -0.0058(6) -0.0072(6)
C6 0.0369(8) 0.0356(8) 0.0284(7) -0.0146(7) 0.0027(6) -0.0104(6)
C7 0.0304(8) 0.0366(8) 0.0342(8) -0.0144(7) -0.0010(6) -0.0094(6)
C8 0.0478(10) 0.0373(8) 0.0339(8) -0.0145(8) -0.0080(7) -0.0103(7)

loop_
_atom_type_symbol
_atom_type_description
_atom_type_scat_dispersion_real
_atom_type_scat_dispersion_imag
_atom_type_scat_source
C C 0.0033 0.0016 'International Tables Vol C Tables 4.2.6.8 and 6.1.1.4'
H H 0.0000 0.0000 'International Tables Vol C Tables 4.2.6.8 and 6.1.1.4'
O O 0.0106 0.0060 'International Tables Vol C Tables 4.2.6.8 and 6.1.1.4'
Ni Ni 0.3393 1.1124 'International Tables Vol C Tables 4.2.6.8 and 6.1.1.4'

loop_
_geom_angle_atom_site_label_1
_geom_angle_atom_site_label_2
_geom_angle_atom_site_label_3
_geom_angle_site_symmetry_1
_geom_angle_site_symmetry_3
_geom_angle
_geom_angle_publ_flag
O1 Ni1 O1 . 2_666 180.0 ?
O1 Ni1 O1w . . 93.81(6) n
O1 Ni1 O1w . 2_666 86.19(6) n
O1 Ni1 O2w . . 92.37(7) n
O1 Ni1 O2w . 2_666 87.63(7) n
O1w Ni1 O1w . 2_666 180.0 ?
O1w Ni1 O2w . . 91.58(6) n
O1w Ni1 O2w 2_666 . 88.42(6) n
O2w Ni1 O2w . 2_666 180.0 ?
C1 O1 Ni1 . . 127.92(10) ?
Ni1 O1W H11 . . 99.7(16) ?
Ni1 O1W H12 . . 112(2) ?
H11 O1W H12 . . 108.2(14) ?
Ni1 O2W H21 . . 115.2(17) ?
Ni1 O2W H22 . . 113.8(19) ?
H21 O2W H22 . . 109.5(15) ?
H31 O3W H32 . . 111.2(16) ?
H41 O4W H42 . . 109.4(15) ?
O2 C1 O1 . . 124.73(14) ?
O2 C1 C2 . . 117.50(14) ?
O1 C1 C2 . . 117.75(14) ?
C7 C2 C3 . . 119.75(14) ?
C7 C2 C1 . . 119.64(14) ?
C3 C2 C1 . . 120.55(14) ?
C4 C3 C2 . . 120.17(15) ?
C4 C3 H3 . . 119.9 ?
C2 C3 H3 . . 119.9 ?
C3 C4 C5 . . 119.88(15) ?
C3 C4 H4 . . 120.1 ?
C5 C4 H4 . . 120.1 ?
C4 C5 C6 . . 120.07(14) ?
C4 C5 C8 . . 120.71(15) ?
C6 C5 C8 . . 119.22(15) ?
C7 C6 C5 . . 120.05(15) ?
C7 C6 H6 . . 120.0 ?
C5 C6 H6 . . 120.0 ?
C6 C7 C2 . . 120.06(15) ?
C6 C7 H7 . . 120.0 ?
C2 C7 H7 . . 120.0 ?
O3 C8 C5 . . 123.66(17) ?
O3 C8 H8 . . 118.2 ?
C5 C8 H8 . . 118.2 ?

loop_
_geom_bond_atom_site_label_1
_geom_bond_atom_site_label_2
_geom_bond_site_symmetry_2
_geom_bond_distance
_geom_bond_publ_flag
Ni1 O1 . 2.048(2) yes
Ni1 O1 2_666 2.048(2) ?
Ni1 O2w 2_666 2.080(2) ?
Ni1 O1w . 2.083(2) yes
Ni1 O2w . 2.080(2) yes
Ni1 O1w 2_666 2.083(2) ?
C1 O1 . 1.263(2) y
C1 O2 . 1.254(2) y
O3 C8 . 1.210(2) ?
O1W H11 . 0.859(9) ?
O1W H12 . 0.845(9) ?
O2W H21 . 0.855(9) ?
O2W H22 . 0.841(9) ?
O3W H31 . 0.836(10) ?
O3W H32 . 0.847(9) ?
O4W H41 . 0.845(10) ?
O4W H42 . 0.844(9) ?
C1 C2 . 1.504(2) ?
C2 C7 . 1.389(2) ?
C2 C3 . 1.394(2) ?
C3 C4 . 1.382(2) ?
C3 H3 . 0.9300 ?
C4 C5 . 1.389(2) ?
C4 H4 . 0.9300 ?
C5 C6 . 1.389(2) ?
C5 C8 . 1.473(2) ?
C6 C7 . 1.383(2) ?
C6 H6 . 0.9300 ?
C7 H7 . 0.9300 ?
C8 H8 . 0.9300 ?

loop_
_geom_hbond_atom_site_label_D
_geom_hbond_atom_site_label_H
_geom_hbond_atom_site_label_A
_geom_hbond_site_symmetry_A
_geom_hbond_distance_DH
_geom_hbond_distance_HA
_geom_hbond_distance_DA
_geom_hbond_angle_DHA
_geom_hbond_publ_flag
O1w H11 O2 . 0.860(10) 1.770(10) 2.607(2) 163(2) yes
O1w H12 O3w . 0.850(10) 2.18(2) 2.953(3) 152(2) yes
O2w H22 O3w 2_756 0.840(10) 2.010(10) 2.819(3) 162(3) yes
O2w H21 O4w 2_756 0.860(10) 1.960(10) 2.803(2) 170(2) yes
O3w H31 O1 1_655 0.840(10) 2.45(3) 3.037(2) 128(3) yes
O3w H32 O4w 2_756 0.850(10) 2.010(10) 2.812(3) 158(2) yes
O4w H41 O2 . 0.850(10) 2.010(10) 2.836(3) 167(3) yes
O4w H42 O3 2_655 0.840(10) 1.920(10) 2.762(2) 173(2) yes

loop_
_geom_torsion_atom_site_label_1
_geom_torsion_atom_site_label_2
_geom_torsion_atom_site_label_3
_geom_torsion_atom_site_label_4
_geom_torsion_site_symmetry_1
_geom_torsion
O2W Ni1 O1 C1 2_666 88.22(14)
O2W Ni1 O1 C1 . -91.78(14)
O1W Ni1 O1 C1 2_666 179.96(14)
O1W Ni1 O1 C1 . -0.04(14)
Ni1 O1 C1 O2 . 9.4(2)
Ni1 O1 C1 C2 . -169.04(10)
O2 C1 C2 C7 . -3.5(2)
O1 C1 C2 C7 . 175.14(14)
O2 C1 C2 C3 . 179.45(16)
O1 C1 C2 C3 . -2.0(2)
C7 C2 C3 C4 . -0.4(2)
C1 C2 C3 C4 . 176.74(15)
C2 C3 C4 C5 . -0.4(3)
C3 C4 C5 C6 . 0.6(2)
C3 C4 C5 C8 . 180.00(15)
C4 C5 C6 C7 . -0.1(2)
C8 C5 C6 C7 . -179.54(14)
C5 C6 C7 C2 . -0.6(2)
C3 C2 C7 C6 . 0.8(2)
C1 C2 C7 C6 . -176.29(14)
C4 C5 C8 O3 . -2.7(3)
C6 C5 C8 O3 . 176.65(17)
